data_7704410
loop_
_publ_author_name
'Peterson, Madeline'
'Hunt, Camden'
'Wang, Zongheng'
'Heinrich, Shannon E.'
'Wu, Guang'
'M\'enard, Gabriel'

_publ_section_title
;
 Synthesis, characterization, and electrochemical properties of a
 first-row metal phthalocyanine series.
;
_journal_issue 45
_journal_name_full 'Dalton transactions (Cambridge, England : 2003)'
_journal_page_first 16268
_journal_page_last 16277
_journal_paper_doi 10.1039/d0dt01372b
_journal_volume 49
_journal_year 2020
_chemical_formula_sum 'C50 H52 Cl4 Cu N8 O8'
_chemical_formula_weight 1098.33
_space_group_crystal_system monoclinic
_space_group_IT_number 14
_space_group_name_Hall '-P 2ybc'
_space_group_name_H-M_alt 'P 1 21/c 1'
_atom_sites_solution_hydrogens geom
_audit_creation_method SHELXL-2014/7
_audit_update_record
;
2020-04-10 deposited with the CCDC.	2020-05-05 downloaded from the CCDC.
;
_cell_angle_alpha 90
_cell_angle_beta 97.719(18)
_cell_angle_gamma 90
_cell_formula_units_Z 4
_cell_length_a 15.080(4)
_cell_length_b 19.284(6)
_cell_length_c 16.581(5)
_cell_measurement_reflns_used 4007
_cell_measurement_temperature 126(2)
_cell_measurement_theta_max 22.78
_cell_measurement_theta_min 2.23
_cell_volume 4778(2)
_computing_structure_refinement 'SHELXL-2014/7 (Sheldrick, 2014)'
_diffrn_ambient_temperature 126(2)
_diffrn_measured_fraction_theta_full 1.000
_diffrn_measured_fraction_theta_max 0.971
_diffrn_measurement_device_type 'Bruker Kappa Apex II'
_diffrn_radiation_type MoK\a
_diffrn_radiation_wavelength 0.71073
_diffrn_reflns_av_R_equivalents 0.0823
_diffrn_reflns_av_unetI/netI 0.1004
_diffrn_reflns_Laue_measured_fraction_full 1.000
_diffrn_reflns_Laue_measured_fraction_max 0.971
_diffrn_reflns_limit_h_max 17
_diffrn_reflns_limit_h_min -18
_diffrn_reflns_limit_k_max 24
_diffrn_reflns_limit_k_min -15
_diffrn_reflns_limit_l_max 14
_diffrn_reflns_limit_l_min -20
_diffrn_reflns_number 30583
_diffrn_reflns_point_group_measured_fraction_full 1.000
_diffrn_reflns_point_group_measured_fraction_max 0.971
_diffrn_reflns_theta_full 25.242
_diffrn_reflns_theta_max 26.693
_diffrn_reflns_theta_min 1.628
_exptl_absorpt_coefficient_mu 0.746
_exptl_absorpt_correction_T_max 0.7454
_exptl_absorpt_correction_T_min 0.6660
_exptl_absorpt_correction_type multi-scan
_exptl_absorpt_process_details sadabs
_exptl_crystal_colour green
_exptl_crystal_density_diffrn 1.527
_exptl_crystal_description plate
_exptl_crystal_F_000 2276
_exptl_crystal_size_max 0.250
_exptl_crystal_size_mid 0.150
_exptl_crystal_size_min 0.050
_refine_diff_density_max 0.854
_refine_diff_density_min -0.669
_refine_diff_density_rms 0.096
_refine_ls_extinction_method none
_refine_ls_goodness_of_fit_ref 0.927
_refine_ls_hydrogen_treatment constr
_refine_ls_matrix_type full
_refine_ls_number_parameters 653
_refine_ls_number_reflns 9801
_refine_ls_number_restraints 6
_refine_ls_restrained_S_all 0.927
_refine_ls_R_factor_all 0.1193
_refine_ls_R_factor_gt 0.0625
_refine_ls_shift/su_max 0.000
_refine_ls_shift/su_mean 0.000
_refine_ls_structure_factor_coef Fsqd
_refine_ls_weighting_details 'w=1/[\s^2^(Fo^2^)+(0.0851P)^2^+12.6583P] where P=(Fo^2^+2Fc^2^)/3'
_refine_ls_weighting_scheme calc
_refine_ls_wR_factor_gt 0.1501
_refine_ls_wR_factor_ref 0.1821
_reflns_Friedel_coverage 0.000
_reflns_number_gt 6072
_reflns_number_total 9801
_reflns_threshold_expression 'I > 2\s(I)'
_cod_data_source_file d0dt01372b2.cif
_cod_data_source_block MP_66_1_1Ba_0m_a
_cod_depositor_comments 'Adding full bibliography for 7704403--7704411.cif.'
_cod_original_sg_symbol_H-M 'P 21/c'
_cod_database_code 7704410
_shelx_shelxl_version_number 2014/7
_shelx_space_group_comment
;
The symmetry employed for this shelxl refinement is uniquely defined
by the following loop, which should always be used as a source of
symmetry information in preference to the above space-group names.
They are only intended as comments.
;
_shelx_estimated_absorpt_t_min 0.835
_shelx_estimated_absorpt_t_max 0.964

loop_
_space_group_symop_operation_xyz
'x, y, z'
'-x, y+1/2, -z+1/2'
'-x, -y, -z'
'x, -y-1/2, z-1/2'

loop_
_atom_site_label
_atom_site_type_symbol
_atom_site_fract_x
_atom_site_fract_y
_atom_site_fract_z
_atom_site_U_iso_or_equiv
_atom_site_adp_type
_atom_site_occupancy
_atom_site_site_symmetry_order
_atom_site_calc_flag
_atom_site_refinement_flags_posn
_atom_site_refinement_flags_adp
_atom_site_refinement_flags_occupancy
_atom_site_disorder_assembly
_atom_site_disorder_group
C39 C 0.4398(7) 0.8248(5) 0.6933(5) 0.039(2) Uani 0.527(5) 1 d D . P A 1
H39A H 0.3737 0.8271 0.6825 0.047 Uiso 0.527(5) 1 calc R U P A 1
H39B H 0.4635 0.8718 0.6848 0.047 Uiso 0.527(5) 1 calc R U P A 1
C40 C 0.4676(8) 0.8034(6) 0.7802(5) 0.048(2) Uani 0.527(5) 1 d D . P A 1
H40A H 0.4492 0.7553 0.7876 0.072 Uiso 0.527(5) 1 calc R U P A 1
H40B H 0.4388 0.8338 0.8164 0.072 Uiso 0.527(5) 1 calc R U P A 1
H40C H 0.5327 0.8071 0.7933 0.072 Uiso 0.527(5) 1 calc R U P A 1
O4 O 0.4716(5) 0.7779(4) 0.6370(4) 0.0382(8) Uani 0.527(5) 1 d D . P A 1
C39B C 0.4669(8) 0.7890(5) 0.7396(6) 0.039(2) Uani 0.473(5) 1 d D . P A 2
H39C H 0.5219 0.7979 0.7780 0.047 Uiso 0.473(5) 1 calc R U P A 2
H39D H 0.4258 0.7614 0.7686 0.047 Uiso 0.473(5) 1 calc R U P A 2
C40B C 0.4233(8) 0.8569(5) 0.7141(8) 0.048(2) Uani 0.473(5) 1 d D . P A 2
H40D H 0.3684 0.8484 0.6767 0.072 Uiso 0.473(5) 1 calc R U P A 2
H40E H 0.4644 0.8851 0.6868 0.072 Uiso 0.473(5) 1 calc R U P A 2
H40F H 0.4086 0.8817 0.7622 0.072 Uiso 0.473(5) 1 calc R U P A 2
O4B O 0.4897(5) 0.7498(4) 0.6716(5) 0.0382(8) Uani 0.473(5) 1 d D . P A 2
Cu1 Cu 0.56508(3) 0.56940(3) 0.40082(3) 0.01777(15) Uani 1 1 d . . . . .
Cl4 Cl 0.14224(10) 0.50917(10) 0.13908(9) 0.0556(4) Uani 1 1 d . . . . .
Cl3 Cl 0.21564(12) 0.60205(8) 0.26881(10) 0.0556(4) Uani 1 1 d . . . . .
Cl2 Cl 0.78119(11) 0.31706(9) -0.02498(10) 0.0547(4) Uani 1 1 d . . . . .
Cl1 Cl 0.70256(13) 0.23269(9) 0.09396(10) 0.0643(5) Uani 1 1 d . . . . .
O6 O 0.1952(2) 0.44866(18) 0.3945(2) 0.0323(8) Uani 1 1 d . . . . .
O5 O 0.3122(2) 0.64390(17) 0.63383(19) 0.0318(8) Uani 1 1 d D . . . .
O7 O 0.3086(2) 0.35927(18) 0.2332(2) 0.0332(8) Uani 1 1 d . . . . .
O2 O 0.9466(2) 0.66912(18) 0.4287(2) 0.0335(8) Uani 1 1 d . . . . .
N7 N 0.5267(2) 0.50113(18) 0.3161(2) 0.0196(8) Uani 1 1 d . . . . .
O3 O 0.8223(2) 0.78075(19) 0.5670(2) 0.0382(8) Uani 1 1 d . . . . .
O1 O 0.8249(2) 0.47732(18) 0.1875(2) 0.0350(8) Uani 1 1 d . . . . .
N3 N 0.6019(2) 0.64030(18) 0.4822(2) 0.0192(8) Uani 1 1 d . . . . .
N5 N 0.4498(2) 0.55982(18) 0.4407(2) 0.0178(8) Uani 1 1 d . . . . .
N6 N 0.3798(2) 0.47166(19) 0.3492(2) 0.0205(8) Uani 1 1 d . . . . .
N4 N 0.4670(2) 0.6475(2) 0.5463(2) 0.0231(8) Uani 1 1 d . . . . .
N1 N 0.6803(2) 0.57999(18) 0.3604(2) 0.0203(8) Uani 1 1 d . . . . .
N8 N 0.6579(2) 0.50077(19) 0.2465(2) 0.0230(8) Uani 1 1 d . . . . .
O8 O 0.6169(2) 0.41417(19) 0.0909(2) 0.0423(10) Uani 1 1 d . . . . .
N2 N 0.7523(2) 0.66471(19) 0.4552(2) 0.0226(8) Uani 1 1 d . . . . .
C17 C 0.4230(3) 0.5971(2) 0.5043(3) 0.0191(9) Uani 1 1 d . . . . .
C25 C 0.4471(3) 0.4659(2) 0.3054(3) 0.0226(10) Uani 1 1 d . . . . .
C23 C 0.3066(3) 0.5250(2) 0.4592(3) 0.0193(9) Uani 1 1 d . . . . .
C18 C 0.3345(3) 0.5751(2) 0.5179(3) 0.0209(9) Uani 1 1 d . . . . .
C32 C 0.5753(3) 0.4828(2) 0.2549(3) 0.0207(9) Uani 1 1 d . . . . .
C16 C 0.5475(3) 0.6682(2) 0.5343(3) 0.0230(10) Uani 1 1 d . . . . .
C6 C 0.9205(3) 0.6228(2) 0.3681(3) 0.0250(10) Uani 1 1 d . . . . .
C1 C 0.7071(3) 0.5425(2) 0.2977(3) 0.0221(10) Uani 1 1 d . . . . .
C26 C 0.4446(3) 0.4217(2) 0.2327(3) 0.0255(10) Uani 1 1 d . . . . .
C20 C 0.1950(3) 0.5685(3) 0.5698(3) 0.0303(11) Uani 1 1 d . . . . .
H20 H 0.1558 0.5819 0.6073 0.036 Uiso 1 1 calc R U . . .
C22 C 0.2206(3) 0.4967(2) 0.4536(3) 0.0263(10) Uani 1 1 d . . . . .
C7 C 0.8297(3) 0.6030(2) 0.3535(3) 0.0228(10) Uani 1 1 d . . . . .
C27 C 0.3825(3) 0.3722(3) 0.1981(3) 0.0292(11) Uani 1 1 d . . . . .
C8 C 0.7522(3) 0.6194(2) 0.3952(3) 0.0205(9) Uani 1 1 d . . . . .
C24 C 0.3811(3) 0.5159(2) 0.4119(3) 0.0201(9) Uani 1 1 d . . . . .
C11 C 0.7377(3) 0.7817(3) 0.5867(3) 0.0303(11) Uani 1 1 d . . . . .
C10 C 0.6776(3) 0.7298(2) 0.5541(3) 0.0240(10) Uani 1 1 d . . . . .
C9 C 0.6819(3) 0.6755(2) 0.4932(3) 0.0220(10) Uani 1 1 d . . . . .
C2 C 0.8014(3) 0.5553(2) 0.2929(3) 0.0220(10) Uani 1 1 d . . . . .
C21 C 0.1658(3) 0.5204(3) 0.5097(3) 0.0292(11) Uani 1 1 d . . . . .
H21 H 0.1065 0.5030 0.5066 0.035 Uiso 1 1 calc R U . . .
C19 C 0.2790(3) 0.5974(2) 0.5766(3) 0.0264(10) Uani 1 1 d . . . . .
C4 C 0.9491(3) 0.5437(3) 0.2602(3) 0.0300(11) Uani 1 1 d . . . . .
H4 H 0.9913 0.5238 0.2294 0.036 Uiso 1 1 calc R U . . .
C5 C 0.9776(3) 0.5919(3) 0.3196(3) 0.0317(12) Uani 1 1 d . . . . .
H5 H 1.0391 0.6044 0.3276 0.038 Uiso 1 1 calc R U . . .
C31 C 0.5237(3) 0.4350(2) 0.1999(3) 0.0253(10) Uani 1 1 d . . . . .
C3 C 0.8602(3) 0.5239(2) 0.2447(3) 0.0272(11) Uani 1 1 d . . . . .
C29 C 0.4801(4) 0.3550(3) 0.0934(3) 0.0374(13) Uani 1 1 d . . . . .
H29 H 0.4905 0.3321 0.0448 0.045 Uiso 1 1 calc R U . . .
C30 C 0.5416(3) 0.4029(3) 0.1277(3) 0.0310(11) Uani 1 1 d . . . . .
C28 C 0.4038(4) 0.3392(3) 0.1271(3) 0.0353(12) Uani 1 1 d . . . . .
H28 H 0.3642 0.3050 0.1017 0.042 Uiso 1 1 calc R U . . .
C12 C 0.7062(4) 0.8295(3) 0.6390(3) 0.0408(14) Uani 1 1 d . . . . .
H12 H 0.7443 0.8664 0.6599 0.049 Uiso 1 1 calc R U . . .
C15 C 0.5926(3) 0.7259(3) 0.5786(3) 0.0299(11) Uani 1 1 d . . . . .
C47 C 0.6312(4) 0.4842(3) 0.0620(3) 0.0399(13) Uani 1 1 d . . . . .
H47A H 0.6852 0.5046 0.0939 0.048 Uiso 1 1 calc R U . . .
H47B H 0.5793 0.5138 0.0695 0.048 Uiso 1 1 calc R U . . .
C35 C 1.0362(3) 0.6952(3) 0.4338(3) 0.0381(13) Uani 1 1 d . . . . .
H35A H 1.0780 0.6560 0.4304 0.046 Uiso 1 1 calc R U . . .
H35B H 1.0527 0.7183 0.4870 0.046 Uiso 1 1 calc R U . . .
C33 C 0.8843(4) 0.4332(3) 0.1492(3) 0.0384(13) Uani 1 1 d . . . . .
H33A H 0.8534 0.3890 0.1336 0.046 Uiso 1 1 calc R U . . .
H33B H 0.9376 0.4226 0.1889 0.046 Uiso 1 1 calc R U . . .
C43 C 0.1072(4) 0.4190(3) 0.3945(3) 0.0412(14) Uani 1 1 d . . . . .
H43A H 0.0612 0.4559 0.3884 0.049 Uiso 1 1 calc R U . . .
H43B H 0.1038 0.3942 0.4463 0.049 Uiso 1 1 calc R U . . .
C50 C 0.2301(4) 0.5233(3) 0.2173(3) 0.0385(13) Uani 1 1 d . . . . .
H50A H 0.2874 0.5248 0.1943 0.046 Uiso 1 1 calc R U . . .
H50B H 0.2331 0.4844 0.2565 0.046 Uiso 1 1 calc R U . . .
C41 C 0.2665(4) 0.6546(3) 0.7057(3) 0.0362(12) Uani 1 1 d . . . . .
H41A H 0.3110 0.6686 0.7523 0.043 Uiso 1 1 calc R U . . .
H41B H 0.2393 0.6103 0.7201 0.043 Uiso 1 1 calc R U . . .
C45 C 0.2527(4) 0.3024(3) 0.2010(4) 0.0446(14) Uani 1 1 d . . . . .
H45A H 0.2181 0.2855 0.2437 0.054 Uiso 1 1 calc R U . . .
H45B H 0.2913 0.2640 0.1869 0.054 Uiso 1 1 calc R U . . .
C14 C 0.5627(4) 0.7732(3) 0.6332(4) 0.0472(16) Uani 1 1 d . . . . .
C34 C 0.9138(4) 0.4655(3) 0.0754(3) 0.0473(15) Uani 1 1 d . . . . .
H34A H 0.8612 0.4795 0.0376 0.071 Uiso 1 1 calc R U . . .
H34B H 0.9489 0.4318 0.0487 0.071 Uiso 1 1 calc R U . . .
H34C H 0.9507 0.5063 0.0914 0.071 Uiso 1 1 calc R U . . .
C42 C 0.1958(4) 0.7086(3) 0.6915(4) 0.0503(16) Uani 1 1 d D . . . .
H42A H 0.2223 0.7521 0.6759 0.075 Uiso 1 1 calc R U . . .
H42B H 0.1688 0.7156 0.7414 0.075 Uiso 1 1 calc R U . . .
H42C H 0.1497 0.6935 0.6477 0.075 Uiso 1 1 calc R U . . .
C49 C 0.6831(4) 0.2772(3) 0.0011(4) 0.0464(15) Uani 1 1 d . . . . .
H49A H 0.6369 0.3131 0.0046 0.056 Uiso 1 1 calc R U . . .
H49B H 0.6597 0.2442 -0.0424 0.056 Uiso 1 1 calc R U . . .
C13 C 0.6218(4) 0.8254(3) 0.6614(4) 0.0485(16) Uani 1 1 d . . . . .
H13 H 0.6035 0.8593 0.6973 0.058 Uiso 1 1 calc R U . . .
C44 C 0.0922(4) 0.3698(3) 0.3246(4) 0.0503(16) Uani 1 1 d . . . . .
H44A H 0.1018 0.3938 0.2745 0.075 Uiso 1 1 calc R U . . .
H44B H 0.0307 0.3522 0.3193 0.075 Uiso 1 1 calc R U . . .
H44C H 0.1342 0.3309 0.3342 0.075 Uiso 1 1 calc R U . . .
C36 C 1.0450(4) 0.7466(3) 0.3655(4) 0.0532(16) Uani 1 1 d . . . . .
H36A H 1.0291 0.7236 0.3128 0.080 Uiso 1 1 calc R U . . .
H36B H 1.1069 0.7633 0.3700 0.080 Uiso 1 1 calc R U . . .
H36C H 1.0047 0.7859 0.3697 0.080 Uiso 1 1 calc R U . . .
C37 C 0.8824(4) 0.8317(3) 0.6076(4) 0.0521(17) Uani 1 1 d . . . . .
H37A H 0.8853 0.8272 0.6674 0.063 Uiso 1 1 calc R U . . .
H37B H 0.8616 0.8791 0.5917 0.063 Uiso 1 1 calc R U . . .
C38 C 0.9727(4) 0.8184(4) 0.5820(4) 0.0591(18) Uani 1 1 d . . . . .
H38A H 0.9906 0.7704 0.5951 0.089 Uiso 1 1 calc R U . . .
H38B H 1.0167 0.8502 0.6111 0.089 Uiso 1 1 calc R U . . .
H38C H 0.9697 0.8259 0.5233 0.089 Uiso 1 1 calc R U . . .
C48 C 0.6426(5) 0.4818(4) -0.0253(4) 0.072(2) Uani 1 1 d . . . . .
H48A H 0.6885 0.4475 -0.0334 0.107 Uiso 1 1 calc R U . . .
H48B H 0.6611 0.5276 -0.0426 0.107 Uiso 1 1 calc R U . . .
H48C H 0.5858 0.4688 -0.0575 0.107 Uiso 1 1 calc R U . . .
C46 C 0.1900(4) 0.3214(4) 0.1282(4) 0.064(2) Uani 1 1 d . . . . .
H46A H 0.1480 0.3566 0.1429 0.097 Uiso 1 1 calc R U . . .
H46B H 0.1566 0.2802 0.1070 0.097 Uiso 1 1 calc R U . . .
H46C H 0.2236 0.3401 0.0864 0.097 Uiso 1 1 calc R U . . .

loop_
_atom_site_aniso_label
_atom_site_aniso_U_11
_atom_site_aniso_U_22
_atom_site_aniso_U_33
_atom_site_aniso_U_23
_atom_site_aniso_U_13
_atom_site_aniso_U_12
C39 0.036(5) 0.043(6) 0.039(6) -0.027(4) 0.005(4) -0.003(4)
C40 0.046(5) 0.050(6) 0.049(6) -0.024(4) 0.008(4) -0.010(4)
O4 0.0334(17) 0.0399(19) 0.0433(19) -0.0196(15) 0.0126(14) -0.0117(14)
C39B 0.036(5) 0.043(6) 0.039(6) -0.027(4) 0.005(4) -0.003(4)
C40B 0.046(5) 0.050(6) 0.049(6) -0.024(4) 0.008(4) -0.010(4)
O4B 0.0334(17) 0.0399(19) 0.0433(19) -0.0196(15) 0.0126(14) -0.0117(14)
Cu1 0.0192(3) 0.0186(3) 0.0161(3) 0.0007(2) 0.00460(19) 0.0014(2)
Cl4 0.0351(8) 0.0951(13) 0.0347(8) 0.0024(8) -0.0017(6) 0.0086(8)
Cl3 0.0685(11) 0.0479(9) 0.0523(9) 0.0057(7) 0.0149(8) 0.0108(8)
Cl2 0.0474(9) 0.0621(10) 0.0554(9) -0.0045(8) 0.0099(7) -0.0051(8)
Cl1 0.0836(13) 0.0617(11) 0.0488(10) -0.0055(8) 0.0134(9) -0.0140(9)
O6 0.0255(18) 0.039(2) 0.0329(19) -0.0018(16) 0.0071(15) -0.0112(15)
O5 0.038(2) 0.0318(19) 0.0291(18) -0.0088(15) 0.0189(15) 0.0008(16)
O7 0.0308(19) 0.036(2) 0.0320(19) -0.0121(16) 0.0003(15) -0.0125(16)
O2 0.0264(18) 0.039(2) 0.036(2) -0.0025(16) 0.0081(15) -0.0109(16)
N7 0.0188(18) 0.0203(19) 0.0202(19) 0.0002(16) 0.0042(15) 0.0030(16)
O3 0.0334(17) 0.0399(19) 0.0433(19) -0.0196(15) 0.0126(14) -0.0117(14)
O1 0.0306(19) 0.040(2) 0.037(2) -0.0125(17) 0.0147(15) -0.0001(16)
N3 0.0198(18) 0.0206(19) 0.0174(18) 0.0025(15) 0.0037(15) 0.0003(16)
N5 0.0225(19) 0.0164(19) 0.0148(18) 0.0003(15) 0.0044(15) 0.0003(15)
N6 0.0204(19) 0.022(2) 0.0186(19) 0.0036(16) 0.0012(15) -0.0006(16)
N4 0.023(2) 0.025(2) 0.0218(19) -0.0046(16) 0.0068(16) -0.0026(17)
N1 0.026(2) 0.020(2) 0.0152(18) 0.0013(15) 0.0057(15) 0.0030(16)
N8 0.025(2) 0.025(2) 0.0203(19) 0.0000(16) 0.0076(16) 0.0021(17)
O8 0.044(2) 0.040(2) 0.047(2) -0.0173(18) 0.0236(18) -0.0070(18)
N2 0.025(2) 0.020(2) 0.023(2) 0.0026(16) 0.0045(16) -0.0013(16)
C17 0.020(2) 0.020(2) 0.018(2) 0.0043(18) 0.0070(17) 0.0030(18)
C25 0.029(2) 0.020(2) 0.018(2) 0.0025(19) -0.0006(19) 0.006(2)
C23 0.018(2) 0.022(2) 0.018(2) 0.0084(18) 0.0029(17) 0.0010(18)
C18 0.026(2) 0.021(2) 0.016(2) 0.0047(18) 0.0042(18) 0.001(2)
C32 0.023(2) 0.023(2) 0.016(2) -0.0001(18) 0.0023(18) 0.0024(19)
C16 0.024(2) 0.027(2) 0.019(2) -0.0022(19) 0.0056(18) -0.001(2)
C6 0.021(2) 0.028(3) 0.026(2) 0.006(2) 0.0045(19) -0.004(2)
C1 0.026(2) 0.022(2) 0.019(2) 0.0063(19) 0.0055(19) 0.0027(19)
C26 0.026(2) 0.027(3) 0.022(2) -0.001(2) -0.0027(19) 0.001(2)
C20 0.029(3) 0.035(3) 0.030(3) 0.005(2) 0.014(2) 0.004(2)
C22 0.026(2) 0.026(3) 0.027(2) 0.009(2) 0.002(2) -0.003(2)
C7 0.026(2) 0.023(2) 0.021(2) 0.0092(19) 0.0070(19) 0.001(2)
C27 0.028(3) 0.026(3) 0.032(3) -0.004(2) 0.001(2) 0.001(2)
C8 0.021(2) 0.018(2) 0.022(2) 0.0082(19) 0.0035(18) 0.0000(18)
C24 0.025(2) 0.017(2) 0.017(2) 0.0050(18) 0.0006(18) 0.0030(19)
C11 0.025(2) 0.034(3) 0.033(3) -0.005(2) 0.006(2) -0.005(2)
C10 0.026(2) 0.023(2) 0.023(2) -0.0051(19) 0.0022(19) -0.002(2)
C9 0.021(2) 0.022(2) 0.024(2) 0.0040(19) 0.0047(18) -0.0019(19)
C2 0.023(2) 0.024(2) 0.020(2) 0.0044(18) 0.0081(18) -0.0009(19)
C21 0.018(2) 0.033(3) 0.038(3) 0.010(2) 0.008(2) -0.002(2)
C19 0.026(2) 0.028(3) 0.027(3) 0.007(2) 0.009(2) 0.002(2)
C4 0.024(2) 0.035(3) 0.033(3) 0.001(2) 0.013(2) 0.003(2)
C5 0.021(2) 0.037(3) 0.037(3) 0.003(2) 0.004(2) -0.005(2)
C31 0.024(2) 0.029(3) 0.023(2) -0.003(2) 0.0001(19) 0.006(2)
C3 0.030(3) 0.026(3) 0.026(3) 0.002(2) 0.006(2) 0.000(2)
C29 0.043(3) 0.042(3) 0.028(3) -0.013(2) 0.009(2) -0.001(3)
C30 0.025(3) 0.036(3) 0.032(3) -0.008(2) 0.005(2) -0.002(2)
C28 0.041(3) 0.035(3) 0.028(3) -0.007(2) -0.002(2) -0.008(2)
C12 0.037(3) 0.043(3) 0.042(3) -0.015(3) 0.003(2) -0.012(3)
C15 0.030(3) 0.035(3) 0.025(3) -0.009(2) 0.006(2) -0.005(2)
C47 0.045(3) 0.045(3) 0.031(3) -0.003(2) 0.010(2) -0.012(3)
C35 0.021(3) 0.050(3) 0.043(3) -0.004(3) 0.003(2) -0.012(2)
C33 0.039(3) 0.042(3) 0.036(3) -0.010(3) 0.011(2) 0.009(3)
C43 0.034(3) 0.047(3) 0.043(3) 0.001(3) 0.006(2) -0.014(3)
C50 0.032(3) 0.050(3) 0.034(3) 0.004(3) 0.008(2) 0.008(3)
C41 0.040(3) 0.042(3) 0.029(3) -0.001(2) 0.015(2) 0.000(3)
C45 0.044(3) 0.039(3) 0.050(4) -0.015(3) 0.005(3) -0.013(3)
C14 0.036(3) 0.059(4) 0.050(4) -0.037(3) 0.016(3) -0.015(3)
C34 0.038(3) 0.070(4) 0.035(3) -0.010(3) 0.008(2) 0.002(3)
C42 0.060(4) 0.046(4) 0.048(4) -0.003(3) 0.019(3) 0.009(3)
C49 0.047(3) 0.039(3) 0.055(4) -0.003(3) 0.013(3) 0.003(3)
C13 0.045(3) 0.053(4) 0.051(4) -0.036(3) 0.019(3) -0.017(3)
C44 0.045(3) 0.053(4) 0.051(4) 0.002(3) 0.001(3) -0.014(3)
C36 0.044(4) 0.053(4) 0.065(4) 0.007(3) 0.015(3) -0.018(3)
C37 0.048(4) 0.042(3) 0.066(4) -0.020(3) 0.007(3) -0.022(3)
C38 0.040(3) 0.059(4) 0.081(5) -0.020(4) 0.016(3) -0.020(3)
C48 0.100(6) 0.079(5) 0.041(4) 0.017(4) 0.027(4) 0.046(5)
C46 0.047(4) 0.072(5) 0.073(5) -0.030(4) 0.002(3) -0.011(3)

loop_
_atom_type_symbol
_atom_type_description
_atom_type_scat_dispersion_real
_atom_type_scat_dispersion_imag
_atom_type_scat_source
C C 0.0033 0.0016 'International Tables Vol C Tables 4.2.6.8 and 6.1.1.4'
H H 0.0000 0.0000 'International Tables Vol C Tables 4.2.6.8 and 6.1.1.4'
N N 0.0061 0.0033 'International Tables Vol C Tables 4.2.6.8 and 6.1.1.4'
O O 0.0106 0.0060 'International Tables Vol C Tables 4.2.6.8 and 6.1.1.4'
Cl Cl 0.1484 0.1585 'International Tables Vol C Tables 4.2.6.8 and 6.1.1.4'
Cu Cu 0.3201 1.2651 'International Tables Vol C Tables 4.2.6.8 and 6.1.1.4'

loop_
_geom_angle_atom_site_label_1
_geom_angle_atom_site_label_2
_geom_angle_atom_site_label_3
_geom_angle
_geom_angle_site_symmetry_1
_geom_angle_site_symmetry_3
_geom_angle_publ_flag
O4 C39 C40 112.2(7) . . ?
O4 C39 H39A 109.2 . . ?
C40 C39 H39A 109.2 . . ?
O4 C39 H39B 109.2 . . ?
C40 C39 H39B 109.2 . . ?
H39A C39 H39B 107.9 . . ?
C39 C40 H40A 109.5 . . ?
C39 C40 H40B 109.5 . . ?
H40A C40 H40B 109.5 . . ?
C39 C40 H40C 109.5 . . ?
H40A C40 H40C 109.5 . . ?
H40B C40 H40C 109.5 . . ?
C14 O4 C39 119.5(7) . . ?
O4B C39B C40B 112.3(8) . . ?
O4B C39B H39C 109.1 . . ?
C40B C39B H39C 109.1 . . ?
O4B C39B H39D 109.1 . . ?
C40B C39B H39D 109.1 . . ?
H39C C39B H39D 107.9 . . ?
C39B C40B H40D 109.5 . . ?
C39B C40B H40E 109.5 . . ?
H40D C40B H40E 109.5 . . ?
C39B C40B H40F 109.5 . . ?
H40D C40B H40F 109.5 . . ?
H40E C40B H40F 109.5 . . ?
C39B O4B C14 117.8(7) . . ?
N3 Cu1 N5 90.89(14) . . ?
N3 Cu1 N7 177.78(15) . . ?
N5 Cu1 N7 89.32(15) . . ?
N3 Cu1 N1 88.90(15) . . ?
N5 Cu1 N1 179.39(15) . . ?
N7 Cu1 N1 90.87(15) . . ?
C22 O6 C43 116.0(4) . . ?
C19 O5 C41 119.5(4) . . ?
C27 O7 C45 117.2(4) . . ?
C6 O2 C35 116.7(4) . . ?
C25 N7 C32 108.7(4) . . ?
C25 N7 Cu1 126.7(3) . . ?
C32 N7 Cu1 124.6(3) . . ?
C11 O3 C37 115.5(4) . . ?
C3 O1 C33 119.2(4) . . ?
C16 N3 C9 108.1(4) . . ?
C16 N3 Cu1 124.7(3) . . ?
C9 N3 Cu1 126.9(3) . . ?
C24 N5 C17 107.5(4) . . ?
C24 N5 Cu1 127.3(3) . . ?
C17 N5 Cu1 125.2(3) . . ?
C25 N6 C24 123.0(4) . . ?
C17 N4 C16 123.4(4) . . ?
C1 N1 C8 108.1(4) . . ?
C1 N1 Cu1 124.8(3) . . ?
C8 N1 Cu1 126.6(3) . . ?
C32 N8 C1 123.3(4) . . ?
C30 O8 C47 117.3(4) . . ?
C9 N2 C8 122.7(4) . . ?
N4 C17 N5 127.4(4) . . ?
N4 C17 C18 122.8(4) . . ?
N5 C17 C18 109.8(4) . . ?
N6 C25 N7 127.3(4) . . ?
N6 C25 C26 124.0(4) . . ?
N7 C25 C26 108.6(4) . . ?
C18 C23 C22 120.5(4) . . ?
C18 C23 C24 106.0(4) . . ?
C22 C23 C24 133.5(4) . . ?
C23 C18 C19 122.2(4) . . ?
C23 C18 C17 107.0(4) . . ?
C19 C18 C17 130.8(4) . . ?
N8 C32 N7 127.9(4) . . ?
N8 C32 C31 122.4(4) . . ?
N7 C32 C31 109.5(4) . . ?
N4 C16 N3 127.9(4) . . ?
N4 C16 C15 122.3(4) . . ?
N3 C16 C15 109.8(4) . . ?
O2 C6 C5 124.7(4) . . ?
O2 C6 C7 118.8(4) . . ?
C5 C6 C7 116.5(4) . . ?
N8 C1 N1 127.6(4) . . ?
N8 C1 C2 122.5(4) . . ?
N1 C1 C2 110.0(4) . . ?
C31 C26 C27 121.5(4) . . ?
C31 C26 C25 106.4(4) . . ?
C27 C26 C25 132.0(5) . . ?
C19 C20 C21 122.0(5) . . ?
C19 C20 H20 119.0 . . ?
C21 C20 H20 119.0 . . ?
O6 C22 C23 118.8(4) . . ?
O6 C22 C21 124.3(4) . . ?
C23 C22 C21 116.8(4) . . ?
C2 C7 C6 120.1(4) . . ?
C2 C7 C8 107.3(4) . . ?
C6 C7 C8 132.5(4) . . ?
O7 C27 C26 119.6(4) . . ?
O7 C27 C28 124.8(4) . . ?
C26 C27 C28 115.6(5) . . ?
N2 C8 N1 126.7(4) . . ?
N2 C8 C7 125.1(4) . . ?
N1 C8 C7 108.2(4) . . ?
N6 C24 N5 126.3(4) . . ?
N6 C24 C23 124.0(4) . . ?
N5 C24 C23 109.7(4) . . ?
O3 C11 C12 124.6(4) . . ?
O3 C11 C10 118.4(4) . . ?
C12 C11 C10 117.0(5) . . ?
C15 C10 C11 119.6(4) . . ?
C15 C10 C9 106.8(4) . . ?
C11 C10 C9 133.5(4) . . ?
N2 C9 N3 127.4(4) . . ?
N2 C9 C10 123.6(4) . . ?
N3 C9 C10 109.0(4) . . ?
C7 C2 C3 122.7(4) . . ?
C7 C2 C1 106.4(4) . . ?
C3 C2 C1 130.6(4) . . ?
C20 C21 C22 122.4(4) . . ?
C20 C21 H21 118.8 . . ?
C22 C21 H21 118.8 . . ?
O5 C19 C20 125.2(4) . . ?
O5 C19 C18 118.7(4) . . ?
C20 C19 C18 116.0(4) . . ?
C5 C4 C3 121.4(5) . . ?
C5 C4 H4 119.3 . . ?
C3 C4 H4 119.3 . . ?
C4 C5 C6 123.0(4) . . ?
C4 C5 H5 118.5 . . ?
C6 C5 H5 118.5 . . ?
C30 C31 C26 121.4(4) . . ?
C30 C31 C32 132.0(4) . . ?
C26 C31 C32 106.6(4) . . ?
O1 C3 C4 126.2(4) . . ?
O1 C3 C2 117.6(4) . . ?
C4 C3 C2 116.2(4) . . ?
C30 C29 C28 122.2(5) . . ?
C30 C29 H29 118.9 . . ?
C28 C29 H29 118.9 . . ?
C29 C30 O8 118.3(4) . . ?
C29 C30 C31 116.9(5) . . ?
O8 C30 C31 124.8(4) . . ?
C29 C28 C27 122.3(5) . . ?
C29 C28 H28 118.9 . . ?
C27 C28 H28 118.9 . . ?
C13 C12 C11 122.3(5) . . ?
C13 C12 H12 118.8 . . ?
C11 C12 H12 118.8 . . ?
C14 C15 C10 122.7(4) . . ?
C14 C15 C16 131.0(5) . . ?
C10 C15 C16 106.3(4) . . ?
O8 C47 C48 109.5(5) . . ?
O8 C47 H47A 109.8 . . ?
C48 C47 H47A 109.8 . . ?
O8 C47 H47B 109.8 . . ?
C48 C47 H47B 109.8 . . ?
H47A C47 H47B 108.2 . . ?
O2 C35 C36 111.1(4) . . ?
O2 C35 H35A 109.4 . . ?
C36 C35 H35A 109.4 . . ?
O2 C35 H35B 109.4 . . ?
C36 C35 H35B 109.4 . . ?
H35A C35 H35B 108.0 . . ?
O1 C33 C34 112.7(5) . . ?
O1 C33 H33A 109.0 . . ?
C34 C33 H33A 109.0 . . ?
O1 C33 H33B 109.0 . . ?
C34 C33 H33B 109.0 . . ?
H33A C33 H33B 107.8 . . ?
O6 C43 C44 107.2(5) . . ?
O6 C43 H43A 110.3 . . ?
C44 C43 H43A 110.3 . . ?
O6 C43 H43B 110.3 . . ?
C44 C43 H43B 110.3 . . ?
H43A C43 H43B 108.5 . . ?
Cl4 C50 Cl3 111.2(3) . . ?
Cl4 C50 H50A 109.4 . . ?
Cl3 C50 H50A 109.4 . . ?
Cl4 C50 H50B 109.4 . . ?
Cl3 C50 H50B 109.4 . . ?
H50A C50 H50B 108.0 . . ?
O5 C41 C42 111.9(4) . . ?
O5 C41 H41A 109.2 . . ?
C42 C41 H41A 109.2 . . ?
O5 C41 H41B 109.2 . . ?
C42 C41 H41B 109.2 . . ?
H41A C41 H41B 107.9 . . ?
O7 C45 C46 113.1(5) . . ?
O7 C45 H45A 109.0 . . ?
C46 C45 H45A 109.0 . . ?
O7 C45 H45B 109.0 . . ?
C46 C45 H45B 109.0 . . ?
H45A C45 H45B 107.8 . . ?
O4 C14 C13 122.2(5) . . ?
O4 C14 C15 118.6(5) . . ?
C13 C14 C15 116.4(5) . . ?
C13 C14 O4B 125.7(5) . . ?
C15 C14 O4B 114.8(5) . . ?
C33 C34 H34A 109.5 . . ?
C33 C34 H34B 109.5 . . ?
H34A C34 H34B 109.5 . . ?
C33 C34 H34C 109.5 . . ?
H34A C34 H34C 109.5 . . ?
H34B C34 H34C 109.5 . . ?
C41 C42 H42A 109.5 . . ?
C41 C42 H42B 109.5 . . ?
H42A C42 H42B 109.5 . . ?
C41 C42 H42C 109.5 . . ?
H42A C42 H42C 109.5 . . ?
H42B C42 H42C 109.5 . . ?
Cl1 C49 Cl2 112.4(3) . . ?
Cl1 C49 H49A 109.1 . . ?
Cl2 C49 H49A 109.1 . . ?
Cl1 C49 H49B 109.1 . . ?
Cl2 C49 H49B 109.1 . . ?
H49A C49 H49B 107.9 . . ?
C12 C13 C14 121.9(5) . . ?
C12 C13 H13 119.1 . . ?
C14 C13 H13 119.1 . . ?
C43 C44 H44A 109.5 . . ?
C43 C44 H44B 109.5 . . ?
H44A C44 H44B 109.5 . . ?
C43 C44 H44C 109.5 . . ?
H44A C44 H44C 109.5 . . ?
H44B C44 H44C 109.5 . . ?
C35 C36 H36A 109.5 . . ?
C35 C36 H36B 109.5 . . ?
H36A C36 H36B 109.5 . . ?
C35 C36 H36C 109.5 . . ?
H36A C36 H36C 109.5 . . ?
H36B C36 H36C 109.5 . . ?
O3 C37 C38 106.7(5) . . ?
O3 C37 H37A 110.4 . . ?
C38 C37 H37A 110.4 . . ?
O3 C37 H37B 110.4 . . ?
C38 C37 H37B 110.4 . . ?
H37A C37 H37B 108.6 . . ?
C37 C38 H38A 109.5 . . ?
C37 C38 H38B 109.5 . . ?
H38A C38 H38B 109.5 . . ?
C37 C38 H38C 109.5 . . ?
H38A C38 H38C 109.5 . . ?
H38B C38 H38C 109.5 . . ?
C47 C48 H48A 109.5 . . ?
C47 C48 H48B 109.5 . . ?
H48A C48 H48B 109.5 . . ?
C47 C48 H48C 109.5 . . ?
H48A C48 H48C 109.5 . . ?
H48B C48 H48C 109.5 . . ?
C45 C46 H46A 109.5 . . ?
C45 C46 H46B 109.5 . . ?
H46A C46 H46B 109.5 . . ?
C45 C46 H46C 109.5 . . ?
H46A C46 H46C 109.5 . . ?
H46B C46 H46C 109.5 . . ?

loop_
_geom_bond_atom_site_label_1
_geom_bond_atom_site_label_2
_geom_bond_distance
_geom_bond_site_symmetry_2
_geom_bond_publ_flag
C39 O4 1.428(7) . ?
C39 C40 1.504(11) . ?
C39 H39A 0.9900 . ?
C39 H39B 0.9900 . ?
C40 H40A 0.9800 . ?
C40 H40B 0.9800 . ?
C40 H40C 0.9800 . ?
O4 C14 1.388(9) . ?
C39B O4B 1.438(9) . ?
C39B C40B 1.501(11) . ?
C39B H39C 0.9900 . ?
C39B H39D 0.9900 . ?
C40B H40D 0.9800 . ?
C40B H40E 0.9800 . ?
C40B H40F 0.9800 . ?
O4B C14 1.418(10) . ?
Cu1 N3 1.949(4) . ?
Cu1 N5 1.949(4) . ?
Cu1 N7 1.955(4) . ?
Cu1 N1 1.954(4) . ?
Cl4 C50 1.747(5) . ?
Cl3 C50 1.769(6) . ?
Cl2 C49 1.772(6) . ?
Cl1 C49 1.752(6) . ?
O6 C22 1.365(6) . ?
O6 C43 1.444(6) . ?
O5 C19 1.353(6) . ?
O5 C41 1.470(6) . ?
O7 C27 1.349(6) . ?
O7 C45 1.440(6) . ?
O2 C6 1.362(6) . ?
O2 C35 1.433(6) . ?
N7 C25 1.371(6) . ?
N7 C32 1.375(6) . ?
O3 C11 1.358(6) . ?
O3 C37 1.441(6) . ?
O1 C3 1.360(6) . ?
O1 C33 1.442(6) . ?
N3 C16 1.377(6) . ?
N3 C9 1.374(6) . ?
N5 C24 1.374(5) . ?
N5 C17 1.381(5) . ?
N6 C25 1.330(6) . ?
N6 C24 1.342(6) . ?
N4 C17 1.322(6) . ?
N4 C16 1.317(6) . ?
N1 C1 1.372(6) . ?
N1 C8 1.385(6) . ?
N8 C32 1.318(6) . ?
N8 C1 1.323(6) . ?
O8 C30 1.377(6) . ?
O8 C47 1.459(7) . ?
N2 C9 1.322(6) . ?
N2 C8 1.323(6) . ?
C17 C18 1.447(6) . ?
C25 C26 1.472(6) . ?
C23 C18 1.395(6) . ?
C23 C22 1.399(6) . ?
C23 C24 1.465(6) . ?
C18 C19 1.431(6) . ?
C32 C31 1.448(6) . ?
C16 C15 1.452(6) . ?
C6 C5 1.390(7) . ?
C6 C7 1.412(6) . ?
C1 C2 1.455(6) . ?
C26 C31 1.399(7) . ?
C26 C27 1.405(6) . ?
C20 C19 1.374(7) . ?
C20 C21 1.389(7) . ?
C20 H20 0.9500 . ?
C22 C21 1.402(7) . ?
C7 C2 1.385(6) . ?
C7 C8 1.471(6) . ?
C27 C28 1.412(7) . ?
C11 C12 1.393(7) . ?
C11 C10 1.409(6) . ?
C10 C15 1.398(7) . ?
C10 C9 1.463(6) . ?
C2 C3 1.410(6) . ?
C21 H21 0.9500 . ?
C4 C5 1.378(7) . ?
C4 C3 1.385(7) . ?
C4 H4 0.9500 . ?
C5 H5 0.9500 . ?
C31 C30 1.406(7) . ?
C29 C30 1.376(7) . ?
C29 C28 1.379(7) . ?
C29 H29 0.9500 . ?
C28 H28 0.9500 . ?
C12 C13 1.376(8) . ?
C12 H12 0.9500 . ?
C15 C14 1.401(7) . ?
C47 C48 1.481(8) . ?
C47 H47A 0.9900 . ?
C47 H47B 0.9900 . ?
C35 C36 1.525(8) . ?
C35 H35A 0.9900 . ?
C35 H35B 0.9900 . ?
C33 C34 1.494(8) . ?
C33 H33A 0.9900 . ?
C33 H33B 0.9900 . ?
C43 C44 1.492(8) . ?
C43 H43A 0.9900 . ?
C43 H43B 0.9900 . ?
C50 H50A 0.9900 . ?
C50 H50B 0.9900 . ?
C41 C42 1.486(8) . ?
C41 H41A 0.9900 . ?
C41 H41B 0.9900 . ?
C45 C46 1.476(9) . ?
C45 H45A 0.9900 . ?
C45 H45B 0.9900 . ?
C14 C13 1.383(7) . ?
C34 H34A 0.9800 . ?
C34 H34B 0.9800 . ?
C34 H34C 0.9800 . ?
C42 H42A 0.9800 . ?
C42 H42B 0.9800 . ?
C42 H42C 0.9800 . ?
C49 H49A 0.9900 . ?
C49 H49B 0.9900 . ?
C13 H13 0.9500 . ?
C44 H44A 0.9800 . ?
C44 H44B 0.9800 . ?
C44 H44C 0.9800 . ?
C36 H36A 0.9800 . ?
C36 H36B 0.9800 . ?
C36 H36C 0.9800 . ?
C37 C38 1.503(8) . ?
C37 H37A 0.9900 . ?
C37 H37B 0.9900 . ?
C38 H38A 0.9800 . ?
C38 H38B 0.9800 . ?
C38 H38C 0.9800 . ?
C48 H48A 0.9800 . ?
C48 H48B 0.9800 . ?
C48 H48C 0.9800 . ?
C46 H46A 0.9800 . ?
C46 H46B 0.9800 . ?
C46 H46C 0.9800 . ?
